data_7109972
loop_
_publ_author_name
'Eric C. Y. Tam'
'Lisa M. Harris'
'Elliot S. Borren'
'J. David Smith'
'Matthias Lein'
'Martyn P. Coles'
'J. Robin Fulton'

_publ_section_title
;
 Why compete when you can share? Competitive reactivity of germanium and
 phosphorus with selenium
;
_journal_name_full Chem.Commun.
_journal_page_first 10278
_journal_paper_doi 10.1039/c3cc45954c
_journal_volume 49
_journal_year 2013
_chemical_compound_source 'synthesis as described'
_chemical_formula_moiety 'C41 H63 Ge1 N2 P1 Se2, C7 H8'
_chemical_formula_sum 'C48 H71 Ge N2 P Se2'
_chemical_formula_weight 937.55
_chemical_name_systematic
;
 ?
;
_space_group_IT_number 14
_symmetry_cell_setting monoclinic
_symmetry_Int_Tables_number 14
_symmetry_space_group_name_Hall '-P 2ybc'
_symmetry_space_group_name_H-M 'P 1 21/c 1'
_atom_sites_solution_hydrogens geom
_atom_sites_solution_primary direct
_atom_sites_solution_secondary difmap
_audit_conform_dict_location ftp://ftp.iucr.org/pub/cif_core.dic
_audit_conform_dict_name cif_core.dic
_audit_conform_dict_version 2.3
_audit_creation_date 2011-06-29T20:43:44-00:00
_audit_creation_method 'WinGX routine CIF_UPDATE'
_cell_angle_alpha 90
_cell_angle_beta 103.174(1)
_cell_angle_gamma 90
_cell_formula_units_Z 4
_cell_length_a 13.1356(3)
_cell_length_b 18.3304(3)
_cell_length_c 20.4944(5)
_cell_measurement_reflns_used 18710
_cell_measurement_temperature 173(2)
_cell_measurement_theta_max 27.103
_cell_measurement_theta_min 3.395
_cell_measurement_wavelength 0.71073
_cell_volume 4804.79(18)
_computing_cell_refinement 'HKL Scalepack (Otwinowski & Minor 1997)'
_computing_data_collection 'Collect (Bruker AXS BV, 1997-2004)'
_computing_data_reduction 'HKL Denzo and Scalepack (Otwinowski & Minor 1997)'
_computing_molecular_graphics 'Ortep-3 for Windows (Farrugia, 1997)'
_computing_publication_material 'WinGX publication routines (Farrugia, 1999)'
_computing_structure_refinement 'SHELXL-97 (Sheldrick, 1997)'
_computing_structure_solution 'SHELXS-86 (Sheldrick, 1986)'
_diffrn_ambient_temperature 173(2)
_diffrn_detector 'CCD plate'
_diffrn_detector_area_resol_mean 9
_diffrn_measured_fraction_theta_full 0.991
_diffrn_measured_fraction_theta_max 0.991
_diffrn_measurement_device '95mm CCD camera on \k-goniostat'
_diffrn_measurement_device_type KappaCCD
_diffrn_measurement_method 'CCD rotation images, thick slices'
_diffrn_orient_matrix_type 'by Bruker AXS Collect from scalepack cell'
_diffrn_orient_matrix_UB_11 0.391136E-1
_diffrn_orient_matrix_UB_12 -0.221742E-1
_diffrn_orient_matrix_UB_13 0.430184E-1
_diffrn_orient_matrix_UB_21 -0.364489E-1
_diffrn_orient_matrix_UB_22 0.336951E-1
_diffrn_orient_matrix_UB_23 0.255817E-1
_diffrn_orient_matrix_UB_31 -0.570504E-1
_diffrn_orient_matrix_UB_32 -0.367301E-1
_diffrn_orient_matrix_UB_33 -0.25026E-2
_diffrn_radiation_monochromator graphite
_diffrn_radiation_probe x-ray
_diffrn_radiation_type MoK\a
_diffrn_radiation_wavelength 0.71073
_diffrn_reflns_av_R_equivalents 0.0494
_diffrn_reflns_av_unetI/netI 0.0489
_diffrn_reflns_limit_h_max 16
_diffrn_reflns_limit_h_min -16
_diffrn_reflns_limit_k_max 19
_diffrn_reflns_limit_k_min -23
_diffrn_reflns_limit_l_max 26
_diffrn_reflns_limit_l_min -26
_diffrn_reflns_number 32616
_diffrn_reflns_theta_full 27.06
_diffrn_reflns_theta_max 27.06
_diffrn_reflns_theta_min 3.49
_diffrn_source 'Enraf Nonius FR590'
_exptl_absorpt_coefficient_mu 2.218
_exptl_absorpt_correction_T_max 0.6643
_exptl_absorpt_correction_T_min 0.6107
_exptl_absorpt_correction_type multi-scan
_exptl_absorpt_process_details
;
        [c.f. r.h. blessing, acta cryst. (1995), a51, 33-38]
;
_exptl_crystal_colour Orange
_exptl_crystal_density_diffrn 1.296
_exptl_crystal_density_method 'not measured'
_exptl_crystal_description Block
_exptl_crystal_F_000 1952
_exptl_crystal_size_max 0.24
_exptl_crystal_size_mid 0.22
_exptl_crystal_size_min 0.13
_refine_diff_density_max 0.656
_refine_diff_density_min -0.486
_refine_diff_density_rms 0.07
_refine_ls_extinction_method none
_refine_ls_goodness_of_fit_ref 0.997
_refine_ls_hydrogen_treatment constr
_refine_ls_matrix_type full
_refine_ls_number_parameters 489
_refine_ls_number_reflns 10466
_refine_ls_number_restraints 0
_refine_ls_restrained_S_all 0.997
_refine_ls_R_factor_all 0.0575
_refine_ls_R_factor_gt 0.0366
_refine_ls_shift/su_max 0.001
_refine_ls_shift/su_mean 0
_refine_ls_structure_factor_coef Fsqd
_refine_ls_weighting_details 'calc w=1/[\s^2^(Fo^2^)+(0.0309P)^2^+4.3838P] where P=(Fo^2^+2Fc^2^)/3'
_refine_ls_weighting_scheme calc
_refine_ls_wR_factor_gt 0.0755
_refine_ls_wR_factor_ref 0.0825
_reflns_number_gt 8132
_reflns_number_total 10466
_reflns_threshold_expression >2sigma(I)
_cod_data_source_file c3cc45954c.txt
_cod_data_source_block Compound(3)-jun911
_cod_original_sg_symbol_H-M 'P 21/c'
_cod_database_code 7109972

loop_
_symmetry_equiv_pos_as_xyz
'x, y, z'
'-x, y+1/2, -z+1/2'
'-x, -y, -z'
'x, -y-1/2, z-1/2'

loop_
_atom_site_label
_atom_site_type_symbol
_atom_site_fract_x
_atom_site_fract_y
_atom_site_fract_z
_atom_site_U_iso_or_equiv
_atom_site_adp_type
_atom_site_occupancy
_atom_site_symmetry_multiplicity
_atom_site_calc_flag
_atom_site_refinement_flags
Se1 Se 0.24227(2) 0.327943(14) 0.182830(13) 0.02435(7) Uani 1 1 d .
Se2 Se 0.40554(2) 0.235085(16) 0.331307(14) 0.03017(8) Uani 1 1 d .
Ge Ge 0.38832(2) 0.408100(14) 0.235389(13) 0.01934(7) Uani 1 1 d .
P P 0.27403(5) 0.23143(4) 0.24991(3) 0.02112(14) Uani 1 1 d .
N1 N 0.29855(16) 0.49789(11) 0.23341(10) 0.0203(5) Uani 1 1 d .
N2 N 0.41848(15) 0.44024(11) 0.14679(10) 0.0175(4) Uani 1 1 d .
C1 C 0.3375(2) 0.56116(14) 0.21771(13) 0.0236(6) Uani 1 1 d .
C2 C 0.4127(2) 0.56514(14) 0.17943(13) 0.0255(6) Uani 1 1 d .
H2 H 0.4482 0.6104 0.1802 0.031 Uiso 1 1 calc R
C3 C 0.44148(19) 0.51002(14) 0.14023(12) 0.0211(5) Uani 1 1 d .
C4 C 0.3011(2) 0.63216(15) 0.24125(16) 0.0366(7) Uani 1 1 d .
H4A H 0.2313 0.6257 0.2499 0.055 Uiso 1 1 calc R
H4B H 0.2984 0.6694 0.2066 0.055 Uiso 1 1 calc R
H4C H 0.3499 0.6476 0.2826 0.055 Uiso 1 1 calc R
C5 C 0.5011(2) 0.53333(15) 0.08900(14) 0.0308(6) Uani 1 1 d .
H5A H 0.5288 0.4901 0.0707 0.046 Uiso 1 1 calc R
H5B H 0.5591 0.5652 0.1103 0.046 Uiso 1 1 calc R
H5C H 0.4543 0.5598 0.0527 0.046 Uiso 1 1 calc R
C6 C 0.2086(2) 0.49655(14) 0.26284(13) 0.0231(6) Uani 1 1 d .
C7 C 0.1089(2) 0.49118(14) 0.22011(13) 0.0250(6) Uani 1 1 d .
C8 C 0.0225(2) 0.48873(16) 0.24872(16) 0.0350(7) Uani 1 1 d .
H8 H -0.0457 0.486 0.2206 0.042 Uiso 1 1 calc R
C9 C 0.0346(3) 0.49017(18) 0.31731(17) 0.0433(8) Uani 1 1 d .
H9 H -0.0251 0.488 0.3361 0.052 Uiso 1 1 calc R
C10 C 0.1327(3) 0.49473(19) 0.35852(16) 0.0418(8) Uani 1 1 d .
H10 H 0.1399 0.4956 0.4057 0.05 Uiso 1 1 calc R
C11 C 0.2221(2) 0.49820(16) 0.33276(13) 0.0299(6) Uani 1 1 d .
C12 C 0.0938(2) 0.48980(16) 0.14413(14) 0.0307(6) Uani 1 1 d .
H12 H 0.1612 0.4736 0.134 0.037 Uiso 1 1 calc R
C13 C 0.0092(2) 0.43580(18) 0.11035(16) 0.0422(8) Uani 1 1 d .
H13A H 0.0029 0.4367 0.0618 0.063 Uiso 1 1 calc R
H13B H -0.0578 0.4496 0.1202 0.063 Uiso 1 1 calc R
H13C H 0.0284 0.3866 0.1274 0.063 Uiso 1 1 calc R
C14 C 0.0689(3) 0.56562(18) 0.11348(17) 0.0493(9) Uani 1 1 d .
H14A H 0.0602 0.5627 0.0648 0.074 Uiso 1 1 calc R
H14B H 0.1264 0.599 0.1322 0.074 Uiso 1 1 calc R
H14C H 0.0042 0.5837 0.1238 0.074 Uiso 1 1 calc R
C15 C 0.3286(3) 0.50460(19) 0.38042(14) 0.0412(8) Uani 1 1 d .
H15 H 0.3811 0.5137 0.3528 0.049 Uiso 1 1 calc R
C16 C 0.3587(3) 0.4338(3) 0.41870(18) 0.0670(12) Uani 1 1 d .
H16A H 0.4279 0.4392 0.4488 0.1 Uiso 1 1 calc R
H16B H 0.3605 0.3941 0.3869 0.1 Uiso 1 1 calc R
H16C H 0.3071 0.4225 0.445 0.1 Uiso 1 1 calc R
C17 C 0.3332(3) 0.5692(3) 0.42835(19) 0.0688(12) Uani 1 1 d .
H17A H 0.4031 0.5721 0.458 0.103 Uiso 1 1 calc R
H17B H 0.2811 0.5625 0.4553 0.103 Uiso 1 1 calc R
H17C H 0.3184 0.6145 0.4025 0.103 Uiso 1 1 calc R
C18 C 0.4494(2) 0.38476(13) 0.10506(12) 0.0203(5) Uani 1 1 d .
C19 C 0.3762(2) 0.35824(15) 0.04897(12) 0.0254(6) Uani 1 1 d .
C20 C 0.4075(2) 0.30331(17) 0.01137(14) 0.0352(7) Uani 1 1 d .
H20 H 0.3592 0.2851 -0.0269 0.042 Uiso 1 1 calc R
C21 C 0.5076(3) 0.27431(18) 0.02827(16) 0.0418(8) Uani 1 1 d .
H21 H 0.5274 0.2366 0.0018 0.05 Uiso 1 1 calc R
C22 C 0.5785(2) 0.30065(16) 0.08390(16) 0.0357(7) Uani 1 1 d .
H22 H 0.6469 0.2806 0.0955 0.043 Uiso 1 1 calc R
C23 C 0.5512(2) 0.35625(14) 0.12339(13) 0.0238(6) Uani 1 1 d .
C24 C 0.2659(2) 0.38925(16) 0.02814(13) 0.0288(6) Uani 1 1 d .
H24 H 0.2482 0.4109 0.0689 0.035 Uiso 1 1 calc R
C25 C 0.2595(3) 0.4499(2) -0.02328(19) 0.0596(11) Uani 1 1 d .
H25A H 0.1878 0.4688 -0.0355 0.089 Uiso 1 1 calc R
H25B H 0.279 0.4307 -0.0633 0.089 Uiso 1 1 calc R
H25C H 0.3074 0.4894 -0.0042 0.089 Uiso 1 1 calc R
C26 C 0.1839(3) 0.33049(19) 0.00125(16) 0.0460(8) Uani 1 1 d .
H26A H 0.1884 0.2917 0.0347 0.069 Uiso 1 1 calc R
H26B H 0.197 0.31 -0.0402 0.069 Uiso 1 1 calc R
H26C H 0.114 0.3523 -0.0079 0.069 Uiso 1 1 calc R
C27 C 0.6322(2) 0.38312(15) 0.18392(13) 0.0253(6) Uani 1 1 d .
H27 H 0.602 0.4261 0.2029 0.03 Uiso 1 1 calc R
C28 C 0.7336(2) 0.40776(18) 0.16575(17) 0.0406(8) Uani 1 1 d .
H28A H 0.783 0.4248 0.2062 0.061 Uiso 1 1 calc R
H28B H 0.7184 0.4476 0.1331 0.061 Uiso 1 1 calc R
H28C H 0.7643 0.3667 0.1464 0.061 Uiso 1 1 calc R
C29 C 0.6553(2) 0.32434(16) 0.23769(16) 0.0370(7) Uani 1 1 d .
H29A H 0.7073 0.3425 0.2764 0.056 Uiso 1 1 calc R
H29B H 0.6828 0.2809 0.2197 0.056 Uiso 1 1 calc R
H29C H 0.5909 0.3117 0.2515 0.056 Uiso 1 1 calc R
C30 C 0.1501(2) 0.21972(14) 0.27714(14) 0.0254(6) Uani 1 1 d .
H30 H 0.1558 0.1735 0.3036 0.031 Uiso 1 1 calc R
C31 C 0.0552(2) 0.21223(17) 0.21785(15) 0.0334(7) Uani 1 1 d .
H31A H 0.0515 0.2554 0.1883 0.04 Uiso 1 1 calc R
H31B H 0.064 0.1684 0.1914 0.04 Uiso 1 1 calc R
C32 C -0.0467(2) 0.20573(19) 0.24146(17) 0.0429(8) Uani 1 1 d .
H32A H -0.1064 0.2054 0.202 0.052 Uiso 1 1 calc R
H32B H -0.0472 0.1589 0.2655 0.052 Uiso 1 1 calc R
C33 C -0.0600(2) 0.26829(19) 0.28751(18) 0.0473(9) Uani 1 1 d .
H33A H -0.0676 0.3146 0.262 0.057 Uiso 1 1 calc R
H33B H -0.1244 0.2606 0.3039 0.057 Uiso 1 1 calc R
C34 C 0.0326(2) 0.27383(19) 0.34657(16) 0.0411(8) Uani 1 1 d .
H34A H 0.0359 0.2295 0.3746 0.049 Uiso 1 1 calc R
H34B H 0.0232 0.3164 0.3743 0.049 Uiso 1 1 calc R
C35 C 0.1358(2) 0.28206(16) 0.32376(14) 0.0316(7) Uani 1 1 d .
H35A H 0.1359 0.3292 0.3001 0.038 Uiso 1 1 calc R
H35B H 0.1951 0.2824 0.3635 0.038 Uiso 1 1 calc R
C36 C 0.2802(2) 0.15745(14) 0.19046(13) 0.0260(6) Uani 1 1 d .
H36 H 0.2192 0.1637 0.1516 0.031 Uiso 1 1 calc R
C37 C 0.2716(3) 0.08111(15) 0.21903(15) 0.0349(7) Uani 1 1 d .
H37A H 0.2063 0.0775 0.2353 0.042 Uiso 1 1 calc R
H37B H 0.3313 0.0726 0.2576 0.042 Uiso 1 1 calc R
C38 C 0.2714(3) 0.02285(17) 0.16544(17) 0.0466(9) Uani 1 1 d .
H38A H 0.2689 -0.0262 0.1853 0.056 Uiso 1 1 calc R
H38B H 0.2084 0.0287 0.1287 0.056 Uiso 1 1 calc R
C39 C 0.3688(3) 0.02902(19) 0.13722(19) 0.0538(10) Uani 1 1 d .
H39A H 0.4314 0.0179 0.173 0.065 Uiso 1 1 calc R
H39B H 0.365 -0.0073 0.101 0.065 Uiso 1 1 calc R
C40 C 0.3795(3) 0.10486(19) 0.10985(17) 0.0485(9) Uani 1 1 d .
H40A H 0.3209 0.1139 0.0708 0.058 Uiso 1 1 calc R
H40B H 0.4455 0.1079 0.0944 0.058 Uiso 1 1 calc R
C41 C 0.3794(2) 0.16342(17) 0.16319(15) 0.0357(7) Uani 1 1 d .
H41A H 0.3827 0.2124 0.1434 0.043 Uiso 1 1 calc R
H41B H 0.4418 0.1574 0.2004 0.043 Uiso 1 1 calc R
C1S C -0.1012(5) 0.1780(3) -0.0077(2) 0.0798(14) Uani 1 1 d .
C2S C -0.1891(6) 0.1581(3) -0.0538(2) 0.0897(18) Uani 1 1 d .
H2S H -0.1948 0.1103 -0.0722 0.108 Uiso 1 1 calc R
C3S C -0.2706(5) 0.2079(6) -0.0738(3) 0.119(3) Uani 1 1 d .
H3S H -0.3317 0.1943 -0.106 0.143 Uiso 1 1 calc R
C4S C -0.2619(6) 0.2752(5) -0.0471(4) 0.116(2) Uani 1 1 d .
H4S H -0.3168 0.3096 -0.0607 0.139 Uiso 1 1 calc R
C5S C -0.1755(7) 0.2938(4) -0.0010(4) 0.113(2) Uani 1 1 d .
H5S H -0.1707 0.3409 0.0188 0.135 Uiso 1 1 calc R
C6S C -0.0961(5) 0.2469(3) 0.0171(3) 0.0880(16) Uani 1 1 d .
H6S H -0.0345 0.2622 0.0481 0.106 Uiso 1 1 calc R
C7S C -0.0107(6) 0.1270(4) 0.0145(3) 0.141(3) Uani 1 1 d .
H7S1 H -0.027 0.0799 -0.008 0.212 Uiso 0.5 1 calc PR
H7S2 H 0.0024 0.1201 0.0631 0.212 Uiso 0.5 1 calc PR
H7S3 H 0.0516 0.1478 0.0029 0.212 Uiso 0.5 1 calc PR
H7S4 H 0.0451 0.152 0.0467 0.212 Uiso 0.5 1 calc PR
H7S5 H 0.0156 0.1117 -0.0244 0.212 Uiso 0.5 1 calc PR
H7S6 H -0.0336 0.0841 0.0358 0.212 Uiso 0.5 1 calc PR

loop_
_atom_site_aniso_label
_atom_site_aniso_U_11
_atom_site_aniso_U_22
_atom_site_aniso_U_33
_atom_site_aniso_U_23
_atom_site_aniso_U_13
_atom_site_aniso_U_12
Se1 0.02342(14) 0.02337(14) 0.02440(13) 0.00751(11) 0.00161(11) -0.00297(11)
Se2 0.02777(16) 0.03563(16) 0.02509(14) 0.00405(12) 0.00182(12) 0.00732(12)
Ge 0.01801(14) 0.02278(14) 0.01740(13) 0.00214(11) 0.00437(10) 0.00101(11)
P 0.0207(3) 0.0215(3) 0.0217(3) 0.0047(3) 0.0060(3) 0.0011(3)
N1 0.0182(11) 0.0221(11) 0.0210(11) -0.0047(9) 0.0055(9) -0.0012(9)
N2 0.0155(11) 0.0196(11) 0.0182(10) 0.0012(9) 0.0051(8) 0.0006(8)
C1 0.0198(14) 0.0244(14) 0.0247(13) -0.0057(11) 0.0013(11) -0.0011(11)
C2 0.0253(15) 0.0195(13) 0.0331(15) -0.0027(12) 0.0091(12) -0.0054(11)
C3 0.0157(13) 0.0252(14) 0.0216(12) 0.0027(11) 0.0029(10) -0.0017(10)
C4 0.0357(18) 0.0271(15) 0.0498(19) -0.0106(14) 0.0158(15) -0.0013(13)
C5 0.0368(17) 0.0268(15) 0.0324(15) 0.0051(13) 0.0155(13) -0.0036(12)
C6 0.0214(14) 0.0216(13) 0.0285(14) -0.0042(11) 0.0105(11) 0.0003(11)
C7 0.0210(14) 0.0236(14) 0.0303(14) -0.0026(12) 0.0056(12) 0.0016(11)
C8 0.0182(15) 0.0422(18) 0.0451(18) -0.0041(15) 0.0085(13) -0.0009(13)
C9 0.0313(18) 0.054(2) 0.053(2) -0.0044(17) 0.0271(16) -0.0002(15)
C10 0.0365(19) 0.061(2) 0.0322(16) -0.0036(16) 0.0162(14) 0.0021(16)
C11 0.0259(15) 0.0398(17) 0.0251(14) -0.0075(13) 0.0084(12) -0.0002(12)
C12 0.0237(15) 0.0373(16) 0.0288(14) -0.0030(13) 0.0013(12) 0.0067(12)
C13 0.0337(18) 0.0417(18) 0.0431(18) -0.0049(15) -0.0080(15) 0.0050(14)
C14 0.061(2) 0.0440(19) 0.0365(18) 0.0066(16) -0.0024(17) 0.0001(17)
C15 0.0349(18) 0.067(2) 0.0221(14) -0.0104(15) 0.0066(13) -0.0007(16)
C16 0.053(3) 0.107(3) 0.0342(19) 0.005(2) -0.0022(18) 0.013(2)
C17 0.055(3) 0.104(3) 0.049(2) -0.041(2) 0.014(2) -0.016(2)
C18 0.0215(14) 0.0220(13) 0.0196(12) 0.0001(11) 0.0094(11) 0.0008(10)
C19 0.0258(15) 0.0338(15) 0.0180(12) 0.0003(12) 0.0077(11) -0.0021(12)
C20 0.0376(18) 0.0452(18) 0.0237(14) -0.0097(14) 0.0091(13) -0.0047(14)
C21 0.045(2) 0.0409(18) 0.0445(19) -0.0148(15) 0.0207(16) 0.0035(15)
C22 0.0304(17) 0.0361(16) 0.0440(18) -0.0063(14) 0.0152(14) 0.0082(13)
C23 0.0229(14) 0.0225(13) 0.0274(14) 0.0039(11) 0.0089(11) 0.0004(11)
C24 0.0262(15) 0.0412(17) 0.0187(13) 0.0022(12) 0.0042(11) 0.0006(12)
C25 0.036(2) 0.083(3) 0.055(2) 0.035(2) 0.0011(17) 0.0035(19)
C26 0.0330(19) 0.066(2) 0.0359(17) -0.0113(17) 0.0009(14) -0.0095(16)
C27 0.0183(14) 0.0275(14) 0.0298(14) 0.0045(12) 0.0045(11) 0.0017(11)
C28 0.0289(17) 0.0456(19) 0.0476(19) 0.0097(16) 0.0095(15) -0.0041(14)
C29 0.0302(17) 0.0375(17) 0.0412(17) 0.0112(15) 0.0036(14) 0.0010(13)
C30 0.0235(14) 0.0243(14) 0.0310(14) 0.0093(12) 0.0114(12) 0.0014(11)
C31 0.0253(16) 0.0375(17) 0.0372(16) 0.0063(14) 0.0067(13) -0.0050(13)
C32 0.0256(17) 0.051(2) 0.052(2) 0.0100(17) 0.0084(15) -0.0052(14)
C33 0.0260(17) 0.058(2) 0.062(2) 0.0198(19) 0.0185(16) 0.0079(15)
C34 0.0337(18) 0.051(2) 0.0438(18) 0.0081(16) 0.0204(15) 0.0091(15)
C35 0.0280(16) 0.0367(16) 0.0325(15) 0.0034(13) 0.0118(13) 0.0044(13)
C36 0.0279(15) 0.0255(14) 0.0253(14) -0.0015(12) 0.0076(12) 0.0013(11)
C37 0.0441(19) 0.0246(15) 0.0373(16) 0.0012(13) 0.0118(15) 0.0022(13)
C38 0.061(2) 0.0305(17) 0.0459(19) -0.0052(15) 0.0069(18) 0.0061(16)
C39 0.061(2) 0.046(2) 0.053(2) -0.0206(18) 0.0096(19) 0.0150(18)
C40 0.048(2) 0.057(2) 0.046(2) -0.0110(17) 0.0213(17) 0.0061(17)
C41 0.0342(17) 0.0407(17) 0.0368(16) -0.0034(14) 0.0175(14) 0.0029(14)
C1S 0.106(4) 0.089(4) 0.054(3) 0.014(3) 0.038(3) -0.016(3)
C2S 0.118(5) 0.105(4) 0.054(3) -0.028(3) 0.038(3) -0.051(4)
C3S 0.075(4) 0.243(9) 0.044(3) -0.022(4) 0.023(3) -0.046(5)
C4S 0.113(6) 0.170(7) 0.081(4) 0.031(5) 0.056(4) 0.029(5)
C5S 0.136(7) 0.104(5) 0.115(6) -0.010(4) 0.064(5) -0.022(5)
C6S 0.092(4) 0.103(4) 0.074(3) -0.019(3) 0.029(3) -0.047(3)
C7S 0.166(7) 0.161(7) 0.109(5) 0.060(5) 0.059(5) 0.035(6)

loop_
_atom_type_symbol
_atom_type_description
_atom_type_scat_dispersion_real
_atom_type_scat_dispersion_imag
_atom_type_scat_source
C C 0.0033 0.0016 'International Tables Vol C Tables 4.2.6.8 and 6.1.1.4'
H H 0 0 'International Tables Vol C Tables 4.2.6.8 and 6.1.1.4'
Ge Ge 0.1547 1.8001 'International Tables Vol C Tables 4.2.6.8 and 6.1.1.4'
N N 0.0061 0.0033 'International Tables Vol C Tables 4.2.6.8 and 6.1.1.4'
P P 0.1023 0.0942 'International Tables Vol C Tables 4.2.6.8 and 6.1.1.4'
Se Se -0.0929 2.2259 'International Tables Vol C Tables 4.2.6.8 and 6.1.1.4'

loop_
_geom_angle_atom_site_label_1
_geom_angle_atom_site_label_2
_geom_angle_atom_site_label_3
_geom_angle
P Se1 Ge 100.77(2)
N1 Ge N2 88.72(8)
N1 Ge Se1 94.84(6)
N2 Ge Se1 94.20(6)
C36 P C30 106.83(12)
C36 P Se2 113.29(10)
C30 P Se2 112.52(9)
C36 P Se1 102.00(9)
C30 P Se1 103.01(9)
Se2 P Se1 117.92(3)
C1 N1 C6 120.7(2)
C1 N1 Ge 117.27(17)
C6 N1 Ge 120.49(16)
C3 N2 C18 121.1(2)
C3 N2 Ge 117.69(16)
C18 N2 Ge 117.59(15)
N1 C1 C2 122.6(2)
N1 C1 C4 120.4(2)
C2 C1 C4 116.9(2)
C3 C2 C1 127.2(2)
C3 C2 H2 116.4
C1 C2 H2 116.4
N2 C3 C2 122.8(2)
N2 C3 C5 120.6(2)
C2 C3 C5 116.6(2)
C1 C4 H4A 109.5
C1 C4 H4B 109.5
H4A C4 H4B 109.5
C1 C4 H4C 109.5
H4A C4 H4C 109.5
H4B C4 H4C 109.5
C3 C5 H5A 109.5
C3 C5 H5B 109.5
H5A C5 H5B 109.5
C3 C5 H5C 109.5
H5A C5 H5C 109.5
H5B C5 H5C 109.5
C7 C6 C11 121.4(2)
C7 C6 N1 118.5(2)
C11 C6 N1 120.1(2)
C8 C7 C6 118.3(3)
C8 C7 C12 120.0(3)
C6 C7 C12 121.7(2)
C9 C8 C7 120.9(3)
C9 C8 H8 119.6
C7 C8 H8 119.6
C10 C9 C8 120.2(3)
C10 C9 H9 119.9
C8 C9 H9 119.9
C9 C10 C11 121.5(3)
C9 C10 H10 119.2
C11 C10 H10 119.2
C10 C11 C6 117.7(3)
C10 C11 C15 119.5(3)
C6 C11 C15 122.8(2)
C7 C12 C14 111.7(2)
C7 C12 C13 112.7(2)
C14 C12 C13 109.7(2)
C7 C12 H12 107.5
C14 C12 H12 107.5
C13 C12 H12 107.5
C12 C13 H13A 109.5
C12 C13 H13B 109.5
H13A C13 H13B 109.5
C12 C13 H13C 109.5
H13A C13 H13C 109.5
H13B C13 H13C 109.5
C12 C14 H14A 109.5
C12 C14 H14B 109.5
H14A C14 H14B 109.5
C12 C14 H14C 109.5
H14A C14 H14C 109.5
H14B C14 H14C 109.5
C11 C15 C16 111.0(3)
C11 C15 C17 111.6(3)
C16 C15 C17 111.2(3)
C11 C15 H15 107.6
C16 C15 H15 107.6
C17 C15 H15 107.6
C15 C16 H16A 109.5
C15 C16 H16B 109.5
H16A C16 H16B 109.5
C15 C16 H16C 109.5
H16A C16 H16C 109.5
H16B C16 H16C 109.5
C15 C17 H17A 109.5
C15 C17 H17B 109.5
H17A C17 H17B 109.5
C15 C17 H17C 109.5
H17A C17 H17C 109.5
H17B C17 H17C 109.5
C23 C18 C19 121.5(2)
C23 C18 N2 118.9(2)
C19 C18 N2 119.6(2)
C20 C19 C18 118.1(3)
C20 C19 C24 119.9(2)
C18 C19 C24 122.0(2)
C19 C20 C21 121.6(3)
C19 C20 H20 119.2
C21 C20 H20 119.2
C22 C21 C20 119.6(3)
C22 C21 H21 120.2
C20 C21 H21 120.2
C21 C22 C23 121.2(3)
C21 C22 H22 119.4
C23 C22 H22 119.4
C22 C23 C18 118.1(3)
C22 C23 C27 119.0(2)
C18 C23 C27 123.0(2)
C25 C24 C19 111.5(2)
C25 C24 C26 109.9(3)
C19 C24 C26 112.6(2)
C25 C24 H24 107.5
C19 C24 H24 107.5
C26 C24 H24 107.5
C24 C25 H25A 109.5
C24 C25 H25B 109.5
H25A C25 H25B 109.5
C24 C25 H25C 109.5
H25A C25 H25C 109.5
H25B C25 H25C 109.5
C24 C26 H26A 109.5
C24 C26 H26B 109.5
H26A C26 H26B 109.5
C24 C26 H26C 109.5
H26A C26 H26C 109.5
H26B C26 H26C 109.5
C23 C27 C29 110.4(2)
C23 C27 C28 112.5(2)
C29 C27 C28 110.1(2)
C23 C27 H27 107.9
C29 C27 H27 107.9
C28 C27 H27 107.9
C27 C28 H28A 109.5
C27 C28 H28B 109.5
H28A C28 H28B 109.5
C27 C28 H28C 109.5
H28A C28 H28C 109.5
H28B C28 H28C 109.5
C27 C29 H29A 109.5
C27 C29 H29B 109.5
H29A C29 H29B 109.5
C27 C29 H29C 109.5
H29A C29 H29C 109.5
H29B C29 H29C 109.5
C35 C30 C31 111.6(2)
C35 C30 P 110.11(19)
C31 C30 P 112.53(18)
C35 C30 H30 107.4
C31 C30 H30 107.4
P C30 H30 107.4
C32 C31 C30 111.6(2)
C32 C31 H31A 109.3
C30 C31 H31A 109.3
C32 C31 H31B 109.3
C30 C31 H31B 109.3
H31A C31 H31B 108
C33 C32 C31 111.7(3)
C33 C32 H32A 109.3
C31 C32 H32A 109.3
C33 C32 H32B 109.3
C31 C32 H32B 109.3
H32A C32 H32B 107.9
C34 C33 C32 111.3(3)
C34 C33 H33A 109.4
C32 C33 H33A 109.4
C34 C33 H33B 109.4
C32 C33 H33B 109.4
H33A C33 H33B 108
C33 C34 C35 111.5(3)
C33 C34 H34A 109.3
C35 C34 H34A 109.3
C33 C34 H34B 109.3
C35 C34 H34B 109.3
H34A C34 H34B 108
C30 C35 C34 111.0(2)
C30 C35 H35A 109.4
C34 C35 H35A 109.4
C30 C35 H35B 109.4
C34 C35 H35B 109.4
H35A C35 H35B 108
C37 C36 C41 110.3(2)
C37 C36 P 113.75(19)
C41 C36 P 111.01(19)
C37 C36 H36 107.1
C41 C36 H36 107.1
P C36 H36 107.1
C36 C37 C38 110.6(2)
C36 C37 H37A 109.5
C38 C37 H37A 109.5
C36 C37 H37B 109.5
C38 C37 H37B 109.5
H37A C37 H37B 108.1
C39 C38 C37 110.9(3)
C39 C38 H38A 109.5
C37 C38 H38A 109.5
C39 C38 H38B 109.5
C37 C38 H38B 109.5
H38A C38 H38B 108.1
C40 C39 C38 111.4(3)
C40 C39 H39A 109.4
C38 C39 H39A 109.4
C40 C39 H39B 109.4
C38 C39 H39B 109.4
H39A C39 H39B 108
C39 C40 C41 111.3(3)
C39 C40 H40A 109.4
C41 C40 H40A 109.4
C39 C40 H40B 109.4
C41 C40 H40B 109.4
H40A C40 H40B 108
C40 C41 C36 110.4(3)
C40 C41 H41A 109.6
C36 C41 H41A 109.6
C40 C41 H41B 109.6
C36 C41 H41B 109.6
H41A C41 H41B 108.1
C6S C1S C2S 118.1(6)
C6S C1S C7S 119.9(6)
C2S C1S C7S 122.0(6)
C1S C2S C3S 119.9(6)
C1S C2S H2S 120
C3S C2S H2S 120
C4S C3S C2S 119.6(6)
C4S C3S H3S 120.2
C2S C3S H3S 120.2
C3S C4S C5S 119.9(7)
C3S C4S H4S 120.1
C5S C4S H4S 120.1
C6S C5S C4S 120.8(7)
C6S C5S H5S 119.6
C4S C5S H5S 119.6
C5S C6S C1S 121.7(6)
C5S C6S H6S 119.2
C1S C6S H6S 119.2
C1S C7S H7S1 109.5
C1S C7S H7S2 109.5
H7S1 C7S H7S2 109.5
C1S C7S H7S3 109.5
H7S1 C7S H7S3 109.5
H7S2 C7S H7S3 109.5
C1S C7S H7S4 109.5
H7S1 C7S H7S4 141.1
H7S2 C7S H7S4 56.3
H7S3 C7S H7S4 56.3
C1S C7S H7S5 109.5
H7S1 C7S H7S5 56.3
H7S2 C7S H7S5 141.1
H7S3 C7S H7S5 56.3
H7S4 C7S H7S5 109.5
C1S C7S H7S6 109.5
H7S1 C7S H7S6 56.3
H7S2 C7S H7S6 56.3
H7S3 C7S H7S6 141.1
H7S4 C7S H7S6 109.5
H7S5 C7S H7S6 109.5

loop_
_geom_bond_atom_site_label_1
_geom_bond_atom_site_label_2
_geom_bond_distance
Se1 P 2.2208(7)
Se1 Ge 2.4613(4)
Se2 P 2.1114(7)
Ge N1 2.020(2)
Ge N2 2.0320(19)
P C36 1.837(3)
P C30 1.849(3)
N1 C1 1.336(3)
N1 C6 1.444(3)
N2 C3 1.328(3)
N2 C18 1.445(3)
C1 C2 1.396(4)
C1 C4 1.503(4)
C2 C3 1.396(4)
C2 H2 0.95
C3 C5 1.508(3)
C4 H4A 0.98
C4 H4B 0.98
C4 H4C 0.98
C5 H5A 0.98
C5 H5B 0.98
C5 H5C 0.98
C6 C7 1.403(4)
C6 C11 1.404(4)
C7 C8 1.392(4)
C7 C12 1.524(4)
C8 C9 1.378(4)
C8 H8 0.95
C9 C10 1.373(5)
C9 H9 0.95
C10 C11 1.394(4)
C10 H10 0.95
C11 C15 1.517(4)
C12 C14 1.529(4)
C12 C13 1.530(4)
C12 H12 1
C13 H13A 0.98
C13 H13B 0.98
C13 H13C 0.98
C14 H14A 0.98
C14 H14B 0.98
C14 H14C 0.98
C15 C16 1.522(5)
C15 C17 1.532(5)
C15 H15 1
C16 H16A 0.98
C16 H16B 0.98
C16 H16C 0.98
C17 H17A 0.98
C17 H17B 0.98
C17 H17C 0.98
C18 C23 1.404(4)
C18 C19 1.407(4)
C19 C20 1.386(4)
C19 C24 1.523(4)
C20 C21 1.388(4)
C20 H20 0.95
C21 C22 1.384(4)
C21 H21 0.95
C22 C23 1.398(4)
C22 H22 0.95
C23 C27 1.520(4)
C24 C25 1.521(4)
C24 C26 1.534(4)
C24 H24 1
C25 H25A 0.98
C25 H25B 0.98
C25 H25C 0.98
C26 H26A 0.98
C26 H26B 0.98
C26 H26C 0.98
C27 C29 1.521(4)
C27 C28 1.531(4)
C27 H27 1
C28 H28A 0.98
C28 H28B 0.98
C28 H28C 0.98
C29 H29A 0.98
C29 H29B 0.98
C29 H29C 0.98
C30 C35 1.528(4)
C30 C31 1.536(4)
C30 H30 1
C31 C32 1.528(4)
C31 H31A 0.99
C31 H31B 0.99
C32 C33 1.520(5)
C32 H32A 0.99
C32 H32B 0.99
C33 C34 1.511(5)
C33 H33A 0.99
C33 H33B 0.99
C34 C35 1.539(4)
C34 H34A 0.99
C34 H34B 0.99
C35 H35A 0.99
C35 H35B 0.99
C36 C37 1.531(4)
C36 C41 1.534(4)
C36 H36 1
C37 C38 1.532(4)
C37 H37A 0.99
C37 H37B 0.99
C38 C39 1.524(5)
C38 H38A 0.99
C38 H38B 0.99
C39 C40 1.517(5)
C39 H39A 0.99
C39 H39B 0.99
C40 C41 1.532(4)
C40 H40A 0.99
C40 H40B 0.99
C41 H41A 0.99
C41 H41B 0.99
C1S C6S 1.357(7)
C1S C2S 1.363(7)
C1S C7S 1.499(8)
C2S C3S 1.396(9)
C2S H2S 0.95
C3S C4S 1.344(9)
C3S H3S 0.95
C4S C5S 1.345(9)
C4S H4S 0.95
C5S C6S 1.337(8)
C5S H5S 0.95
C6S H6S 0.95
C7S H7S1 0.98
C7S H7S2 0.98
C7S H7S3 0.98
C7S H7S4 0.98
C7S H7S5 0.98
C7S H7S6 0.98
